data_7127676
loop_
_publ_author_name
'Fu, Zhiyuan'
'Zhu, Jianping'
'Guo, Songjin'
'Lin, Aijun'

_publ_section_title
;
 Palladium-catalyzed allylic alkylation dearomatization of \b-naphthols
 and indoles with <i>gem</i>-difluorinated cyclopropanes.
;
_journal_issue 10
_journal_name_full 'Chemical communications (Cambridge, England)'
_journal_page_first 1262
_journal_page_last 1265
_journal_paper_doi 10.1039/d0cc07529a
_journal_volume 57
_journal_year 2021
_chemical_formula_moiety 'C27 H23 F O'
_chemical_formula_sum 'C27 H23 F O'
_chemical_formula_weight 382.45
_space_group_crystal_system monoclinic
_space_group_IT_number 14
_space_group_name_Hall '-P 2ybc'
_space_group_name_H-M_alt 'P 1 21/c 1'
_atom_sites_solution_hydrogens geom
_atom_sites_solution_primary dual
_audit_creation_date 2019-12-17
_audit_creation_method
;
Olex2 1.2
(compiled 2018.05.29 svn.r3508 for OlexSys, GUI svn.r5506)
;
_audit_update_record
;
2019-12-31 deposited with the CCDC.	2020-12-22 downloaded from the CCDC.
;
_cell_angle_alpha 90
_cell_angle_beta 100.325(2)
_cell_angle_gamma 90
_cell_formula_units_Z 4
_cell_length_a 9.3789(4)
_cell_length_b 9.7180(3)
_cell_length_c 22.5084(9)
_cell_measurement_reflns_used 2685
_cell_measurement_temperature 170
_cell_measurement_theta_max 26.077
_cell_measurement_theta_min 2.288
_cell_volume 2018.29(13)
_computing_cell_refinement 'SAINT V8.38A (?, 2016)'
_computing_data_reduction 'SAINT V8.38A (?, 2016)'
_computing_molecular_graphics 'Olex2 (Dolomanov et al., 2009)'
_computing_publication_material 'Olex2 (Dolomanov et al., 2009)'
_computing_structure_refinement 'ShelXL (Sheldrick, 2015)'
_computing_structure_solution 'ShelXT (Sheldrick, 2015)'
_diffrn_ambient_temperature 170.0
_diffrn_measured_fraction_theta_full 0.987
_diffrn_measured_fraction_theta_max 0.983
_diffrn_measurement_device_type 'D8 VENTURE'
_diffrn_measurement_method '\f and \w scans'
_diffrn_radiation_type MoK\a
_diffrn_radiation_wavelength 0.71073
_diffrn_reflns_av_R_equivalents 0.0759
_diffrn_reflns_av_unetI/netI 0.0733
_diffrn_reflns_Laue_measured_fraction_full 0.987
_diffrn_reflns_Laue_measured_fraction_max 0.983
_diffrn_reflns_limit_h_max 11
_diffrn_reflns_limit_h_min -9
_diffrn_reflns_limit_k_max 12
_diffrn_reflns_limit_k_min -11
_diffrn_reflns_limit_l_max 28
_diffrn_reflns_limit_l_min -26
_diffrn_reflns_number 15178
_diffrn_reflns_point_group_measured_fraction_full 0.987
_diffrn_reflns_point_group_measured_fraction_max 0.983
_diffrn_reflns_theta_full 25.242
_diffrn_reflns_theta_max 26.392
_diffrn_reflns_theta_min 2.207
_diffrn_standards_number 0
_exptl_absorpt_coefficient_mu 0.081
_exptl_absorpt_correction_T_max 0.7454
_exptl_absorpt_correction_T_min 0.6378
_exptl_absorpt_correction_type multi-scan
_exptl_absorpt_process_details
'SADABS-2016/2 (Bruker,2016/2) was used for absorption correction. wR2(int) was 0.1219 before and 0.0681 after correction. The Ratio of minimum to maximum transmission is 0.8556. The \l/2 correction factor is Not present.'
_exptl_crystal_colour colourless
_exptl_crystal_colour_primary colourless
_exptl_crystal_density_diffrn 1.259
_exptl_crystal_description block
_exptl_crystal_F_000 808
_exptl_crystal_size_max 0.19
_exptl_crystal_size_mid 0.12
_exptl_crystal_size_min 0.08
_refine_diff_density_max 0.211
_refine_diff_density_min -0.239
_refine_diff_density_rms 0.047
_refine_ls_extinction_method none
_refine_ls_goodness_of_fit_ref 1.020
_refine_ls_hydrogen_treatment constr
_refine_ls_matrix_type full
_refine_ls_number_parameters 264
_refine_ls_number_reflns 4068
_refine_ls_number_restraints 0
_refine_ls_restrained_S_all 1.020
_refine_ls_R_factor_all 0.1022
_refine_ls_R_factor_gt 0.0519
_refine_ls_shift/su_max 0.000
_refine_ls_shift/su_mean 0.000
_refine_ls_structure_factor_coef Fsqd
_refine_ls_weighting_details 'w=1/[\s^2^(Fo^2^)+(0.0581P)^2^+0.3815P] where P=(Fo^2^+2Fc^2^)/3'
_refine_ls_weighting_scheme calc
_refine_ls_wR_factor_gt 0.1135
_refine_ls_wR_factor_ref 0.1435
_reflns_Friedel_coverage 0.000
_reflns_number_gt 2564
_reflns_number_total 4068
_reflns_threshold_expression 'I > 2\s(I)'
_cod_data_source_file d0cc07529a2.cif
_cod_data_source_block 220191262_0m
_cod_depositor_comments 'Adding full bibliography for 7127675--7127676.cif.'
_cod_database_code 7127676
_shelx_shelxl_version_number 2018/3
_shelx_space_group_comment
;
The symmetry employed for this shelxl refinement is uniquely defined
by the following loop, which should always be used as a source of
symmetry information in preference to the above space-group names.
They are only intended as comments.
;
_shelx_estimated_absorpt_t_max 0.994
_shelx_estimated_absorpt_t_min 0.985
_olex2_refinement_description
;
1. Fixed Uiso
 At 1.2 times of:
  All C(H) groups, All C(H,H) groups
 At 1.5 times of:
  All C(H,H,H) groups
2.a Secondary CH2 refined with riding coordinates:
 C15(H15A,H15B)
2.b Aromatic/amide H refined with riding coordinates:
 C22(H22), C25(H25), C24(H24), C5(H5), C23(H23), C8(H8), C1(H1), C19(H19),
 C13(H13), C12(H12), C11(H11), C2(H2), C9(H9), C4(H4), C3(H3)
2.c Idealised Me refined as rotating group:
 C26(H26A,H26B,H26C), C27(H27A,H27B,H27C)
;
_olex2_submission_special_instructions 'No special instructions were received'

loop_
_space_group_symop_operation_xyz
'x, y, z'
'-x, y+1/2, -z+1/2'
'-x, -y, -z'
'x, -y-1/2, z-1/2'

loop_
_atom_site_label
_atom_site_type_symbol
_atom_site_fract_x
_atom_site_fract_y
_atom_site_fract_z
_atom_site_U_iso_or_equiv
_atom_site_adp_type
_atom_site_occupancy
_atom_site_site_symmetry_order
_atom_site_calc_flag
_atom_site_refinement_flags_posn
_atom_site_refinement_flags_adp
_atom_site_refinement_flags_occupancy
_atom_site_disorder_assembly
_atom_site_disorder_group
F1 F 0.63476(14) 0.83587(13) 0.62072(6) 0.0449(4) Uani 1 1 d . . . . .
O1 O 0.8819(2) 0.94176(16) 0.56136(8) 0.0552(5) Uani 1 1 d . . . . .
C20 C 0.6862(2) 0.59384(19) 0.48081(9) 0.0267(5) Uani 1 1 d . . . . .
C21 C 0.7726(2) 0.5775(2) 0.53828(9) 0.0258(5) Uani 1 1 d . . . . .
C22 C 0.7829(2) 0.4486(2) 0.56464(9) 0.0318(5) Uani 1 1 d . . . . .
H22 H 0.839929 0.436697 0.603653 0.038 Uiso 1 1 calc R . . . .
C25 C 0.6162(2) 0.4794(2) 0.45142(9) 0.0306(5) Uani 1 1 d . . . . .
H25 H 0.559000 0.489881 0.412339 0.037 Uiso 1 1 calc R . . . .
C6 C 0.1258(2) 0.7613(2) 0.78815(9) 0.0281(5) Uani 1 1 d . . . . .
C14 C 0.7095(2) 0.7291(2) 0.65179(9) 0.0313(5) Uani 1 1 d . . . . .
C7 C 0.2604(2) 0.73796(19) 0.76401(9) 0.0282(5) Uani 1 1 d . . . . .
C24 C 0.6288(2) 0.3515(2) 0.47835(10) 0.0327(5) Uani 1 1 d . . . . .
H24 H 0.580904 0.274258 0.457888 0.039 Uiso 1 1 calc R . . . .
C10 C 0.5159(2) 0.6901(2) 0.71498(9) 0.0312(5) Uani 1 1 d . . . . .
C16 C 0.8614(2) 0.6973(2) 0.56788(9) 0.0310(5) Uani 1 1 d . . . . .
C5 C 0.0823(2) 0.6707(2) 0.82973(9) 0.0322(5) Uani 1 1 d . . . . .
H5 H 0.140016 0.592074 0.842385 0.039 Uiso 1 1 calc R . . . .
C23 C 0.7113(2) 0.3363(2) 0.53512(10) 0.0336(5) Uani 1 1 d . . . . .
H23 H 0.719242 0.248628 0.554091 0.040 Uiso 1 1 calc R . . . .
C8 C 0.2770(2) 0.7894(2) 0.70768(9) 0.0325(5) Uani 1 1 d . . . . .
H8 H 0.200617 0.841799 0.684966 0.039 Uiso 1 1 calc R . . . .
C1 C 0.0369(2) 0.8749(2) 0.77040(9) 0.0310(5) Uani 1 1 d . . . . .
H1 H 0.064162 0.938880 0.742551 0.037 Uiso 1 1 calc R . . . .
C19 C 0.6655(2) 0.7290(2) 0.45383(9) 0.0329(5) Uani 1 1 d . . . . .
H19 H 0.604894 0.736212 0.415330 0.040 Uiso 1 1 calc R . . . .
C13 C 0.6514(2) 0.6645(2) 0.69315(9) 0.0347(5) Uani 1 1 d . . . . .
H13 H 0.706494 0.589120 0.711812 0.042 Uiso 1 1 calc R . . . .
C15 C 0.8550(2) 0.7119(2) 0.63620(9) 0.0327(5) Uani 1 1 d . . . . .
H15A H 0.900262 0.629212 0.657339 0.039 Uiso 1 1 calc R . . . .
H15B H 0.914862 0.792132 0.652221 0.039 Uiso 1 1 calc R . . . .
C17 C 0.8238(3) 0.8373(2) 0.53742(10) 0.0366(6) Uani 1 1 d . . . . .
C12 C 0.3753(2) 0.6605(2) 0.79484(10) 0.0371(6) Uani 1 1 d . . . . .
H12 H 0.368633 0.622890 0.833209 0.044 Uiso 1 1 calc R . . . .
C11 C 0.4985(3) 0.6371(2) 0.77082(10) 0.0409(6) Uani 1 1 d . . . . .
H11 H 0.574114 0.583082 0.793088 0.049 Uiso 1 1 calc R . . . .
C2 C -0.0899(3) 0.8962(2) 0.79251(10) 0.0382(6) Uani 1 1 d . . . . .
H2 H -0.149443 0.973292 0.779290 0.046 Uiso 1 1 calc R . . . .
C9 C 0.4003(2) 0.7667(2) 0.68410(9) 0.0351(5) Uani 1 1 d . . . . .
H9 H 0.406909 0.804186 0.645709 0.042 Uiso 1 1 calc R . . . .
C4 C -0.0426(3) 0.6930(2) 0.85284(10) 0.0395(6) Uani 1 1 d . . . . .
H4 H -0.068621 0.631195 0.881819 0.047 Uiso 1 1 calc R . . . .
C18 C 0.7257(3) 0.8451(2) 0.47913(10) 0.0368(6) Uani 1 1 d . . . . .
C26 C 1.0209(2) 0.6706(2) 0.56205(11) 0.0437(6) Uani 1 1 d . . . . .
H26A H 1.054293 0.584772 0.582893 0.066 Uiso 1 1 calc GR . . . .
H26B H 1.081463 0.747063 0.580296 0.066 Uiso 1 1 calc GR . . . .
H26C H 1.028024 0.662856 0.519266 0.066 Uiso 1 1 calc GR . . . .
C3 C -0.1299(3) 0.8053(2) 0.83379(10) 0.0420(6) Uani 1 1 d . . . . .
H3 H -0.216847 0.819728 0.849040 0.050 Uiso 1 1 calc R . . . .
C27 C 0.6958(3) 0.9842(2) 0.45141(12) 0.0600(8) Uani 1 1 d . . . . .
H27A H 0.638330 0.974499 0.410736 0.090 Uiso 1 1 calc GR . . . .
H27B H 0.787597 1.030090 0.448991 0.090 Uiso 1 1 calc GR . . . .
H27C H 0.641692 1.039350 0.476326 0.090 Uiso 1 1 calc GR . . . .

loop_
_atom_site_aniso_label
_atom_site_aniso_U_11
_atom_site_aniso_U_22
_atom_site_aniso_U_33
_atom_site_aniso_U_23
_atom_site_aniso_U_13
_atom_site_aniso_U_12
F1 0.0419(8) 0.0468(8) 0.0486(8) 0.0121(6) 0.0149(7) 0.0087(6)
O1 0.0783(14) 0.0380(10) 0.0521(11) -0.0137(8) 0.0198(10) -0.0229(9)
C20 0.0255(12) 0.0290(11) 0.0267(11) -0.0023(8) 0.0079(9) 0.0009(9)
C21 0.0238(12) 0.0295(11) 0.0248(11) -0.0048(8) 0.0065(9) -0.0008(8)
C22 0.0326(13) 0.0337(12) 0.0284(11) 0.0008(9) 0.0038(10) 0.0029(9)
C25 0.0279(13) 0.0378(12) 0.0249(11) -0.0070(9) 0.0020(9) 0.0001(9)
C6 0.0306(13) 0.0282(11) 0.0252(10) -0.0048(8) 0.0041(9) -0.0038(9)
C14 0.0335(13) 0.0326(12) 0.0260(11) -0.0056(9) 0.0003(10) 0.0018(9)
C7 0.0327(13) 0.0253(11) 0.0257(11) -0.0033(8) 0.0023(10) -0.0031(9)
C24 0.0303(13) 0.0300(12) 0.0384(13) -0.0091(9) 0.0074(11) -0.0026(9)
C10 0.0309(13) 0.0341(12) 0.0285(11) -0.0008(9) 0.0053(10) 0.0015(9)
C16 0.0298(13) 0.0356(12) 0.0280(11) -0.0068(9) 0.0064(9) -0.0055(9)
C5 0.0365(14) 0.0285(11) 0.0316(12) -0.0010(9) 0.0063(10) -0.0009(9)
C23 0.0360(14) 0.0269(11) 0.0390(13) 0.0022(9) 0.0094(11) -0.0003(9)
C8 0.0312(13) 0.0387(12) 0.0264(11) 0.0036(9) 0.0017(10) 0.0055(10)
C1 0.0349(14) 0.0330(12) 0.0240(10) -0.0016(9) 0.0023(10) -0.0022(9)
C19 0.0378(14) 0.0335(12) 0.0286(11) 0.0018(9) 0.0088(10) 0.0043(10)
C13 0.0365(14) 0.0367(12) 0.0303(12) 0.0005(9) 0.0043(10) 0.0066(10)
C15 0.0290(13) 0.0402(12) 0.0281(11) -0.0091(9) 0.0030(10) -0.0025(10)
C17 0.0476(15) 0.0307(12) 0.0360(12) -0.0082(9) 0.0195(12) -0.0086(10)
C12 0.0392(14) 0.0438(13) 0.0290(12) 0.0120(10) 0.0082(11) 0.0078(11)
C11 0.0403(15) 0.0464(14) 0.0365(13) 0.0112(10) 0.0082(12) 0.0119(11)
C2 0.0349(14) 0.0417(13) 0.0369(13) -0.0020(10) 0.0032(11) 0.0058(10)
C9 0.0375(14) 0.0433(13) 0.0240(11) 0.0047(9) 0.0039(10) 0.0012(10)
C4 0.0423(15) 0.0424(13) 0.0361(13) 0.0021(10) 0.0131(11) -0.0052(11)
C18 0.0499(16) 0.0285(12) 0.0353(13) 0.0010(9) 0.0167(12) 0.0020(10)
C26 0.0327(14) 0.0570(15) 0.0442(14) -0.0171(11) 0.0141(12) -0.0113(11)
C3 0.0328(14) 0.0528(15) 0.0423(14) -0.0028(11) 0.0123(11) -0.0017(11)
C27 0.093(2) 0.0321(14) 0.0557(17) 0.0077(12) 0.0159(16) 0.0025(14)

loop_
_atom_type_symbol
_atom_type_description
_atom_type_scat_dispersion_real
_atom_type_scat_dispersion_imag
_atom_type_scat_source
C C 0.0033 0.0016 'International Tables Vol C Tables 4.2.6.8 and 6.1.1.4'
H H 0.0000 0.0000 'International Tables Vol C Tables 4.2.6.8 and 6.1.1.4'
F F 0.0171 0.0103 'International Tables Vol C Tables 4.2.6.8 and 6.1.1.4'
O O 0.0106 0.0060 'International Tables Vol C Tables 4.2.6.8 and 6.1.1.4'

loop_
_geom_angle_atom_site_label_1
_geom_angle_atom_site_label_2
_geom_angle_atom_site_label_3
_geom_angle
_geom_angle_site_symmetry_1
_geom_angle_site_symmetry_3
_geom_angle_publ_flag
C21 C20 C19 120.04(18) . . ?
C25 C20 C21 119.34(18) . . ?
C25 C20 C19 120.56(19) . . ?
C20 C21 C16 119.87(18) . . ?
C22 C21 C20 118.79(18) . . ?
C22 C21 C16 121.16(18) . . ?
C21 C22 H22 119.4 . . ?
C21 C22 C23 121.13(19) . . ?
C23 C22 H22 119.4 . . ?
C20 C25 H25 119.5 . . ?
C24 C25 C20 120.92(19) . . ?
C24 C25 H25 119.5 . . ?
C5 C6 C7 121.34(19) . . ?
C1 C6 C7 121.38(18) . . ?
C1 C6 C5 117.3(2) . . ?
F1 C14 C15 111.92(18) . . ?
C13 C14 F1 118.8(2) . . ?
C13 C14 C15 129.0(2) . . ?
C8 C7 C6 121.32(19) . . ?
C12 C7 C6 122.33(18) . . ?
C12 C7 C8 116.3(2) . . ?
C25 C24 H24 120.2 . . ?
C23 C24 C25 119.57(19) . . ?
C23 C24 H24 120.2 . . ?
C11 C10 C13 119.3(2) . . ?
C9 C10 C13 124.6(2) . . ?
C9 C10 C11 116.1(2) . . ?
C21 C16 C15 112.89(17) . . ?
C21 C16 C17 114.87(18) . . ?
C21 C16 C26 107.29(16) . . ?
C17 C16 C15 108.31(17) . . ?
C17 C16 C26 105.03(18) . . ?
C26 C16 C15 107.95(17) . . ?
C6 C5 H5 119.3 . . ?
C4 C5 C6 121.5(2) . . ?
C4 C5 H5 119.3 . . ?
C22 C23 H23 119.9 . . ?
C24 C23 C22 120.23(19) . . ?
C24 C23 H23 119.9 . . ?
C7 C8 H8 119.0 . . ?
C9 C8 C7 122.1(2) . . ?
C9 C8 H8 119.0 . . ?
C6 C1 H1 119.3 . . ?
C2 C1 C6 121.5(2) . . ?
C2 C1 H1 119.3 . . ?
C20 C19 H19 117.6 . . ?
C18 C19 C20 124.8(2) . . ?
C18 C19 H19 117.6 . . ?
C14 C13 C10 130.5(2) . . ?
C14 C13 H13 114.7 . . ?
C10 C13 H13 114.7 . . ?
C14 C15 C16 116.45(17) . . ?
C14 C15 H15A 108.2 . . ?
C14 C15 H15B 108.2 . . ?
C16 C15 H15A 108.2 . . ?
C16 C15 H15B 108.2 . . ?
H15A C15 H15B 107.3 . . ?
O1 C17 C16 119.2(2) . . ?
O1 C17 C18 120.6(2) . . ?
C18 C17 C16 120.22(18) . . ?
C7 C12 H12 119.3 . . ?
C11 C12 C7 121.4(2) . . ?
C11 C12 H12 119.3 . . ?
C10 C11 H11 118.9 . . ?
C12 C11 C10 122.3(2) . . ?
C12 C11 H11 118.9 . . ?
C1 C2 H2 120.0 . . ?
C3 C2 C1 120.0(2) . . ?
C3 C2 H2 120.0 . . ?
C10 C9 H9 119.1 . . ?
C8 C9 C10 121.8(2) . . ?
C8 C9 H9 119.1 . . ?
C5 C4 H4 120.0 . . ?
C5 C4 C3 120.1(2) . . ?
C3 C4 H4 120.0 . . ?
C19 C18 C17 119.09(19) . . ?
C19 C18 C27 123.4(2) . . ?
C17 C18 C27 117.5(2) . . ?
C16 C26 H26A 109.5 . . ?
C16 C26 H26B 109.5 . . ?
C16 C26 H26C 109.5 . . ?
H26A C26 H26B 109.5 . . ?
H26A C26 H26C 109.5 . . ?
H26B C26 H26C 109.5 . . ?
C2 C3 C4 119.7(2) . . ?
C2 C3 H3 120.2 . . ?
C4 C3 H3 120.2 . . ?
C18 C27 H27A 109.5 . . ?
C18 C27 H27B 109.5 . . ?
C18 C27 H27C 109.5 . . ?
H27A C27 H27B 109.5 . . ?
H27A C27 H27C 109.5 . . ?
H27B C27 H27C 109.5 . . ?

loop_
_geom_bond_atom_site_label_1
_geom_bond_atom_site_label_2
_geom_bond_distance
_geom_bond_site_symmetry_2
_geom_bond_publ_flag
F1 C14 1.372(2) . ?
O1 C17 1.230(2) . ?
C20 C21 1.407(3) . ?
C20 C25 1.396(3) . ?
C20 C19 1.446(3) . ?
C21 C22 1.382(3) . ?
C21 C16 1.515(3) . ?
C22 H22 0.9500 . ?
C22 C23 1.386(3) . ?
C25 H25 0.9500 . ?
C25 C24 1.379(3) . ?
C6 C7 1.479(3) . ?
C6 C5 1.398(3) . ?
C6 C1 1.397(3) . ?
C14 C13 1.319(3) . ?
C14 C15 1.479(3) . ?
C7 C8 1.397(3) . ?
C7 C12 1.393(3) . ?
C24 H24 0.9500 . ?
C24 C23 1.378(3) . ?
C10 C13 1.464(3) . ?
C10 C11 1.394(3) . ?
C10 C9 1.394(3) . ?
C16 C15 1.556(3) . ?
C16 C17 1.536(3) . ?
C16 C26 1.547(3) . ?
C5 H5 0.9500 . ?
C5 C4 1.381(3) . ?
C23 H23 0.9500 . ?
C8 H8 0.9500 . ?
C8 C9 1.374(3) . ?
C1 H1 0.9500 . ?
C1 C2 1.385(3) . ?
C19 H19 0.9500 . ?
C19 C18 1.341(3) . ?
C13 H13 0.9500 . ?
C15 H15A 0.9900 . ?
C15 H15B 0.9900 . ?
C17 C18 1.463(3) . ?
C12 H12 0.9500 . ?
C12 C11 1.379(3) . ?
C11 H11 0.9500 . ?
C2 H2 0.9500 . ?
C2 C3 1.382(3) . ?
C9 H9 0.9500 . ?
C4 H4 0.9500 . ?
C4 C3 1.386(3) . ?
C18 C27 1.494(3) . ?
C26 H26A 0.9800 . ?
C26 H26B 0.9800 . ?
C26 H26C 0.9800 . ?
C3 H3 0.9500 . ?
C27 H27A 0.9800 . ?
C27 H27B 0.9800 . ?
C27 H27C 0.9800 . ?
